data_4504230
loop_
_publ_author_name
'Li, Xiang-Ping'
'Pan, Mei'
'Zheng, Sheng-Run'
'Liu, Yong-Ru'
'He, Qi-Ting'
'Kang, Bei-Sheng'
'Su, Cheng-Yong'

_publ_section_title
;
 Dimension Increase via Hydrogen Bonding and Weak Coordination
 Interactions from Simple Complexes of 2-(Pyridyl)benzimidazole Ligands
;
_journal_issue 12
_journal_name_full 'Crystal Growth &amp; Design'
_journal_page_first 2481
_journal_paper_doi 10.1021/cg070080j
_journal_volume 7
_journal_year 2007
_chemical_formula_sum 'C24 H22 Cl2 Cu N6 O10'
_chemical_formula_weight 688.92
_chemical_name_systematic
; 
 ? 
;
_space_group_IT_number 14
_symmetry_cell_setting monoclinic
_symmetry_space_group_name_Hall '-P 2ybc'
_symmetry_space_group_name_H-M 'P 1 21/c 1'
_atom_sites_solution_hydrogens difmap
_atom_sites_solution_primary direct
_atom_sites_solution_secondary difmap
_audit_creation_method SHELXL-97
_cell_angle_alpha 90.00
_cell_angle_beta 96.50
_cell_angle_gamma 90.00
_cell_formula_units_Z 2
_cell_length_a 10.714(2)
_cell_length_b 16.729(2)
_cell_length_c 7.669(3)
_cell_measurement_reflns_used 25
_cell_measurement_temperature 293(2)
_cell_measurement_theta_max 15
_cell_measurement_theta_min 5
_cell_volume 1365.7(6)
_computing_structure_refinement 'SHELXL-97 (Sheldrick, 1997)'
_computing_structure_solution 'SHELXS-97 (Sheldrick, 1990)'
_diffrn_ambient_temperature 293(2)
_diffrn_measured_fraction_theta_full 0.975
_diffrn_measured_fraction_theta_max 0.975
_diffrn_measurement_device 'Siemens P4'
_diffrn_measurement_method \w
_diffrn_radiation_source 'fine-focus sealed tube'
_diffrn_radiation_type MoK\a
_diffrn_radiation_wavelength 0.71073
_diffrn_reflns_av_R_equivalents 0.0205
_diffrn_reflns_av_sigmaI/netI 0.0340
_diffrn_reflns_limit_h_max 13
_diffrn_reflns_limit_h_min -13
_diffrn_reflns_limit_k_max 1
_diffrn_reflns_limit_k_min -20
_diffrn_reflns_limit_l_max 9
_diffrn_reflns_limit_l_min -1
_diffrn_reflns_number 3540
_diffrn_reflns_theta_full 26.24
_diffrn_reflns_theta_max 26.24
_diffrn_reflns_theta_min 1.91
_diffrn_standards_interval_count 200
_diffrn_standards_number 3
_exptl_absorpt_coefficient_mu 1.064
_exptl_absorpt_correction_T_max 0.8153
_exptl_absorpt_correction_T_min 0.7767
_exptl_absorpt_correction_type psi-scan
_exptl_crystal_colour Green
_exptl_crystal_density_diffrn 1.675
_exptl_crystal_density_method 'not measured'
_exptl_crystal_description Block
_exptl_crystal_F_000 702
_exptl_crystal_size_max 0.25
_exptl_crystal_size_mid 0.22
_exptl_crystal_size_min 0.20
_refine_diff_density_max 0.827
_refine_diff_density_min -0.581
_refine_diff_density_rms 0.088
_refine_ls_extinction_method none
_refine_ls_goodness_of_fit_ref 0.975
_refine_ls_hydrogen_treatment ref
_refine_ls_matrix_type full
_refine_ls_number_parameters 240
_refine_ls_number_reflns 2686
_refine_ls_number_restraints 24
_refine_ls_restrained_S_all 0.999
_refine_ls_R_factor_all 0.0656
_refine_ls_R_factor_gt 0.0494
_refine_ls_shift/su_max 0.006
_refine_ls_shift/su_mean 0.000
_refine_ls_structure_factor_coef Fsqd
_refine_ls_weighting_details 'calc w=1/[\s^2^(Fo^2^)+(0.0712P)^2^+2.6201P] where P=(Fo^2^+2Fc^2^)/3'
_refine_ls_weighting_scheme calc
_refine_ls_wR_factor_gt 0.1227
_refine_ls_wR_factor_ref 0.1340
_reflns_number_gt 2154
_reflns_number_total 2686
_reflns_threshold_expression >2sigma(I)
_cod_data_source_file cg070080j-file003.cif
_cod_data_source_block 6
_cod_depositor_comments
;
The following automatic conversions were performed:

'_symmetry_cell_setting' value 'Monoclinic' changed to 'monoclinic'
according to /home/saulius/struct/CIF-dictionaries/cif_core.dic
dictionary named 'cif_core.dic' version 2.4.1 from 2010-06-29.

Automatic conversion script
Id: cif_fix_values 1715 2011-07-08 13:25:40Z adriana 
;
_cod_original_sg_symbol_H-M P2(1)/c
_cod_database_code 4504230

loop_
_symmetry_equiv_pos_as_xyz
'x, y, z'
'-x, y+1/2, -z+1/2'
'-x, -y, -z'
'x, -y-1/2, z-1/2'

loop_
_atom_site_label
_atom_site_type_symbol
_atom_site_fract_x
_atom_site_fract_y
_atom_site_fract_z
_atom_site_U_iso_or_equiv
_atom_site_adp_type
_atom_site_occupancy
_atom_site_symmetry_multiplicity
_atom_site_calc_flag
_atom_site_refinement_flags
Cu1 Cu 0.5000 0.0000 0.0000 0.02887(13) Uani 1 2 d S
O1 O 0.3641(2) -0.02443(14) 0.1400(3) 0.0418(6) Uani 1 1 d .
N1 N 0.4953(2) 0.11304(13) 0.0828(3) 0.0288(6) Uani 1 1 d .
N2 N 0.8045(2) 0.20778(14) 0.4144(3) 0.0311(6) Uani 1 1 d .
N3 N 0.7409(2) 0.33206(14) 0.3547(3) 0.0295(6) Uani 1 1 d .
C1 C 0.5968(3) 0.14482(16) 0.1760(4) 0.0288(6) Uani 1 1 d .
C2 C 0.3959(3) 0.15978(18) 0.0388(4) 0.0346(7) Uani 1 1 d .
C3 C 0.3972(3) 0.24022(19) 0.0771(5) 0.0390(8) Uani 1 1 d .
C4 C 0.5021(3) 0.27305(17) 0.1689(4) 0.0339(7) Uani 1 1 d .
C5 C 0.6041(3) 0.22473(16) 0.2241(4) 0.0265(6) Uani 1 1 d .
C6 C 0.7155(3) 0.25535(16) 0.3289(4) 0.0269(6) Uani 1 1 d .
C7 C 0.8529(3) 0.33429(17) 0.4652(4) 0.0301(7) Uani 1 1 d .
C8 C 0.9211(3) 0.3993(2) 0.5385(5) 0.0471(9) Uani 1 1 d .
C9 C 1.0294(4) 0.3831(2) 0.6463(6) 0.0546(10) Uani 1 1 d .
C10 C 1.0695(3) 0.3050(3) 0.6807(5) 0.0504(10) Uani 1 1 d .
C11 C 1.0033(3) 0.2396(2) 0.6114(5) 0.0428(8) Uani 1 1 d .
C12 C 0.8938(3) 0.25615(18) 0.5036(4) 0.0320(7) Uani 1 1 d .
H2N H 0.802(3) 0.157(2) 0.425(4) 0.034(9) Uiso 1 1 d .
H1 H 0.667(3) 0.1117(18) 0.200(4) 0.027(8) Uiso 1 1 d .
H2 H 0.327(3) 0.134(2) -0.025(4) 0.041(9) Uiso 1 1 d .
H3 H 0.331(4) 0.269(2) 0.044(5) 0.053(11) Uiso 1 1 d .
H4 H 0.503(3) 0.327(2) 0.192(4) 0.037(9) Uiso 1 1 d .
H8 H 0.894(3) 0.455(2) 0.517(5) 0.045(10) Uiso 1 1 d .
H9 H 1.072(4) 0.429(2) 0.697(5) 0.059(11) Uiso 1 1 d .
H10 H 1.142(4) 0.298(2) 0.745(5) 0.058(12) Uiso 1 1 d .
H11 H 1.030(3) 0.185(2) 0.639(5) 0.048(10) Uiso 1 1 d .
H2O H 0.359(3) -0.001(2) 0.228(5) 0.044(11) Uiso 1 1 d .
H1O H 0.341(4) -0.071(3) 0.158(6) 0.083(16) Uiso 1 1 d .
Cl1 Cl 0.27955(9) 0.03721(5) -0.42836(11) 0.0434(2) Uani 1 1 d .
O11 O 0.1866(5) 0.0908(3) -0.4039(10) 0.172(3) Uani 1 1 d U
O12 O 0.2337(4) -0.03782(17) -0.4812(5) 0.0912(12) Uani 1 1 d U
O13 O 0.3337(5) 0.0739(2) -0.5656(5) 0.1233(16) Uani 1 1 d U
O14 O 0.3569(4) 0.0346(2) -0.2729(5) 0.1094(14) Uani 1 1 d U

loop_
_atom_site_aniso_label
_atom_site_aniso_U_11
_atom_site_aniso_U_22
_atom_site_aniso_U_33
_atom_site_aniso_U_23
_atom_site_aniso_U_13
_atom_site_aniso_U_12
Cu1 0.0409(3) 0.0148(2) 0.0311(3) -0.0037(2) 0.0047(2) -0.0048(2)
O1 0.0606(14) 0.0252(10) 0.0427(13) -0.0072(10) 0.0194(11) -0.0127(10)
N1 0.0384(13) 0.0192(11) 0.0289(12) -0.0015(10) 0.0040(10) -0.0021(10)
N2 0.0394(13) 0.0190(11) 0.0342(13) -0.0020(10) 0.0011(11) 0.0022(10)
N3 0.0340(12) 0.0195(11) 0.0345(13) -0.0030(10) 0.0017(11) -0.0006(10)
C1 0.0364(15) 0.0206(13) 0.0294(14) -0.0012(12) 0.0042(12) 0.0013(12)
C2 0.0350(15) 0.0290(14) 0.0383(17) -0.0024(13) -0.0017(13) -0.0036(13)
C3 0.0413(17) 0.0283(15) 0.0457(18) -0.0055(14) -0.0031(15) 0.0074(14)
C4 0.0468(17) 0.0185(13) 0.0364(16) -0.0062(12) 0.0051(13) 0.0036(12)
C5 0.0352(14) 0.0204(12) 0.0244(13) -0.0021(11) 0.0047(11) -0.0014(11)
C6 0.0345(14) 0.0203(12) 0.0265(14) -0.0025(11) 0.0059(12) 0.0016(11)
C7 0.0303(14) 0.0274(14) 0.0324(15) 0.0000(12) 0.0033(12) -0.0029(12)
C8 0.050(2) 0.0341(17) 0.054(2) 0.0002(16) -0.0055(17) -0.0110(15)
C9 0.050(2) 0.052(2) 0.058(2) -0.0021(19) -0.0071(18) -0.0206(18)
C10 0.0323(17) 0.072(3) 0.045(2) 0.0037(19) -0.0036(15) -0.0035(17)
C11 0.0397(17) 0.050(2) 0.0390(18) 0.0028(16) 0.0034(14) 0.0100(15)
C12 0.0312(14) 0.0325(15) 0.0324(15) -0.0010(13) 0.0051(12) 0.0007(12)
Cl1 0.0569(5) 0.0297(4) 0.0410(4) 0.0013(3) -0.0065(4) 0.0035(4)
O11 0.123(3) 0.128(3) 0.263(7) -0.023(4) 0.006(4) 0.080(3)
O12 0.145(3) 0.0405(15) 0.077(2) 0.0090(15) -0.038(2) -0.0352(18)
O13 0.223(4) 0.077(2) 0.078(2) -0.0161(19) 0.054(3) -0.064(3)
O14 0.178(3) 0.0506(17) 0.078(2) 0.0020(16) -0.079(2) -0.005(2)

loop_
_atom_type_symbol
_atom_type_description
_atom_type_scat_dispersion_real
_atom_type_scat_dispersion_imag
_atom_type_scat_source
C C 0.0033 0.0016 'International Tables Vol C Tables 4.2.6.8 and 6.1.1.4'
H H 0.0000 0.0000 'International Tables Vol C Tables 4.2.6.8 and 6.1.1.4'
N N 0.0061 0.0033 'International Tables Vol C Tables 4.2.6.8 and 6.1.1.4'
O O 0.0106 0.0060 'International Tables Vol C Tables 4.2.6.8 and 6.1.1.4'
Cl Cl 0.1484 0.1585 'International Tables Vol C Tables 4.2.6.8 and 6.1.1.4'
Cu Cu 0.3201 1.2651 'International Tables Vol C Tables 4.2.6.8 and 6.1.1.4'

loop_
_geom_angle_atom_site_label_1
_geom_angle_atom_site_label_2
_geom_angle_atom_site_label_3
_geom_angle
_geom_angle_site_symmetry_1
_geom_angle_site_symmetry_3
O1 Cu1 O1 180.00(18) . 3_655
O1 Cu1 N1 91.37(10) . 3_655
O1 Cu1 N1 88.63(10) 3_655 3_655
O1 Cu1 N1 88.63(10) . .
O1 Cu1 N1 91.37(10) 3_655 .
N1 Cu1 N1 180.00(19) 3_655 .
O1 Cu1 O14 94.79(14) . .
O1 Cu1 O14 85.21(14) 3_655 .
N1 Cu1 O14 89.30(10) 3_655 .
N1 Cu1 O14 90.70(10) . .
Cu1 O1 H2O 120(3) . .
Cu1 O1 H1O 123(3) . .
H2O O1 H1O 105(4) . .
C2 N1 C1 118.6(2) . .
C2 N1 Cu1 121.5(2) . .
C1 N1 Cu1 119.78(19) . .
C6 N2 C12 107.9(2) . .
C6 N2 H2N 127(2) . .
C12 N2 H2N 124(2) . .
C6 N3 C7 105.4(2) . .
N1 C1 C5 122.8(3) . .
N1 C1 H1 117.0(18) . .
C5 C1 H1 120.0(18) . .
N1 C2 C3 122.0(3) . .
N1 C2 H2 115(2) . .
C3 C2 H2 123(2) . .
C4 C3 C2 119.3(3) . .
C4 C3 H3 122(3) . .
C2 C3 H3 119(3) . .
C3 C4 C5 119.7(3) . .
C3 C4 H4 119(2) . .
C5 C4 H4 122(2) . .
C4 C5 C1 117.6(3) . .
C4 C5 C6 122.2(2) . .
C1 C5 C6 120.3(3) . .
N3 C6 N2 112.1(2) . .
N3 C6 C5 124.5(3) . .
N2 C6 C5 123.4(2) . .
N3 C7 C8 130.1(3) . .
N3 C7 C12 109.3(2) . .
C8 C7 C12 120.5(3) . .
C9 C8 C7 117.3(3) . .
C9 C8 H8 120(2) . .
C7 C8 H8 123(2) . .
C8 C9 C10 121.4(3) . .
C8 C9 H9 115(2) . .
C10 C9 H9 124(2) . .
C11 C10 C9 122.6(3) . .
C11 C10 H10 119(3) . .
C9 C10 H10 118(3) . .
C10 C11 C12 115.8(3) . .
C10 C11 H11 122(2) . .
C12 C11 H11 122(2) . .
N2 C12 C11 132.4(3) . .
N2 C12 C7 105.2(2) . .
C11 C12 C7 122.4(3) . .
O11 Cl1 O14 106.2(3) . .
O11 Cl1 O12 113.1(3) . .
O14 Cl1 O12 112.5(2) . .
O11 Cl1 O13 100.7(4) . .
O14 Cl1 O13 114.0(3) . .
O12 Cl1 O13 109.8(2) . .
Cl1 O14 Cu1 168.5(2) . .

loop_
_geom_bond_atom_site_label_1
_geom_bond_atom_site_label_2
_geom_bond_distance
_geom_bond_site_symmetry_2
Cu1 O1 1.948(2) .
Cu1 O1 1.948(2) 3_655
Cu1 N1 1.997(2) 3_655
Cu1 N1 1.997(2) .
Cu1 O14 2.518(3) .
O1 H2O 0.78(4) .
O1 H1O 0.84(5) .
N1 C2 1.334(4) .
N1 C1 1.341(4) .
N2 C6 1.354(4) .
N2 C12 1.374(4) .
N2 H2N 0.85(3) .
N3 C6 1.322(4) .
N3 C7 1.389(4) .
C1 C5 1.387(4) .
C1 H1 0.94(3) .
C2 C3 1.377(4) .
C2 H2 0.94(3) .
C3 C4 1.372(4) .
C3 H3 0.87(4) .
C4 C5 1.386(4) .
C4 H4 0.93(4) .
C5 C6 1.455(4) .
C7 C8 1.393(4) .
C7 C12 1.399(4) .
C8 C9 1.373(5) .
C8 H8 0.98(4) .
C9 C10 1.392(6) .
C9 H9 0.96(4) .
C10 C11 1.377(5) .
C10 H10 0.88(4) .
C11 C12 1.385(4) .
C11 H11 0.97(4) .
Cl1 O11 1.368(5) .
Cl1 O14 1.373(3) .
Cl1 O12 1.392(3) .
Cl1 O13 1.400(4) .

loop_
_geom_hbond_atom_site_label_D
_geom_hbond_atom_site_label_H
_geom_hbond_atom_site_label_A
_geom_hbond_distance_DH
_geom_hbond_distance_HA
_geom_hbond_distance_DA
_geom_hbond_angle_DHA
_geom_hbond_site_symmetry_A
N2 H2N O12 0.85(3) 2.09(3) 2.926(4) 168(3) 3_655
O1 H2O O13 0.78(4) 2.07(4) 2.841(5) 171(4) 1_556
O1 H1O N3 0.84(5) 1.83(5) 2.653(3) 164(5) 2_645

loop_
_geom_torsion_atom_site_label_1
_geom_torsion_atom_site_label_2
_geom_torsion_atom_site_label_3
_geom_torsion_atom_site_label_4
_geom_torsion
_geom_torsion_site_symmetry_1
O1 Cu1 N1 C2 -65.7(2) .
O1 Cu1 N1 C2 114.3(2) 3_655
N1 Cu1 N1 C2 65(100) 3_655
O14 Cu1 N1 C2 29.1(3) .
O1 Cu1 N1 C1 118.4(2) .
O1 Cu1 N1 C1 -61.6(2) 3_655
N1 Cu1 N1 C1 -111(100) 3_655
O14 Cu1 N1 C1 -146.8(2) .
C2 N1 C1 C5 -2.0(4) .
Cu1 N1 C1 C5 174.0(2) .
C1 N1 C2 C3 3.9(5) .
Cu1 N1 C2 C3 -172.0(3) .
N1 C2 C3 C4 -2.5(5) .
C2 C3 C4 C5 -1.0(5) .
C3 C4 C5 C1 2.8(5) .
C3 C4 C5 C6 -177.0(3) .
N1 C1 C5 C4 -1.4(4) .
N1 C1 C5 C6 178.5(3) .
C7 N3 C6 N2 -0.5(3) .
C7 N3 C6 C5 178.4(3) .
C12 N2 C6 N3 0.6(3) .
C12 N2 C6 C5 -178.3(3) .
C4 C5 C6 N3 -12.8(5) .
C1 C5 C6 N3 167.4(3) .
C4 C5 C6 N2 166.0(3) .
C1 C5 C6 N2 -13.8(4) .
C6 N3 C7 C8 -178.0(3) .
C6 N3 C7 C12 0.3(3) .
N3 C7 C8 C9 179.1(3) .
C12 C7 C8 C9 1.0(5) .
C7 C8 C9 C10 0.0(6) .
C8 C9 C10 C11 -0.6(6) .
C9 C10 C11 C12 0.3(6) .
C6 N2 C12 C11 179.6(3) .
C6 N2 C12 C7 -0.4(3) .
C10 C11 C12 N2 -179.2(3) .
C10 C11 C12 C7 0.7(5) .
N3 C7 C12 N2 0.1(3) .
C8 C7 C12 N2 178.6(3) .
N3 C7 C12 C11 -179.9(3) .
C8 C7 C12 C11 -1.4(5) .
O11 Cl1 O14 Cu1 139.9(16) .
O12 Cl1 O14 Cu1 15.7(17) .
O13 Cl1 O14 Cu1 -110.1(15) .
O1 Cu1 O14 Cl1 -86.5(16) .
O1 Cu1 O14 Cl1 93.5(16) 3_655
N1 Cu1 O14 Cl1 4.8(16) 3_655
N1 Cu1 O14 Cl1 -175.2(16) .
